data_7003004
loop_
_publ_author_name
'Gianferrara, Teresa'
'Bratsos, Ioannis'
'Iengo, Elisabetta'
'Milani, Barbara'
'O\<stri\'c, Adrian'
'Spagnul, Cinzia'
'Zangrando, Ennio'
'Alessio, Enzo'

_publ_section_title
;
 Synthetic strategies towards ruthenium--porphyrin conjugates for
 anticancer activity
;
_journal_issue 48
_journal_name_full 'Dalton Transactions'
_journal_page_first 10742
_journal_page_last 10756
_journal_paper_doi 10.1039/b911393b
_journal_year 2009
_chemical_formula_moiety 'C104 H106 N16 Ru4 S12 8+, 8(C F3 O3 S 1-), 4(C H3 N O2)'
_chemical_formula_sum 'C116 H118 F24 N20 O32 Ru4 S20'
_chemical_formula_weight 3805.78
_chemical_name_systematic
;
?
;
_space_group_IT_number 14
_symmetry_cell_setting monoclinic
_symmetry_space_group_name_Hall '-P 2ybc'
_symmetry_space_group_name_H-M 'P 1 21/c 1'
_atom_sites_solution_hydrogens geom
_atom_sites_solution_primary direct
_atom_sites_solution_secondary difmap
_audit_creation_method SHELXL-97
_cell_angle_alpha 90.00
_cell_angle_beta 97.01(3)
_cell_angle_gamma 90.00
_cell_formula_units_Z 2
_cell_length_a 23.157(5)
_cell_length_b 16.581(4)
_cell_length_c 20.833(5)
_cell_measurement_temperature 100(2)
_cell_volume 7939(3)
_computing_cell_refinement 'Denzo (Otwinowski & Minor 1997)'
_computing_data_reduction 'Denzo and Scalepack (Otwinowski & Minor 1997)'
_computing_molecular_graphics 'Ortep3/windows (Farrugia,1997)'
_computing_publication_material 'Wingx 1.70.01 (Farrugia, 1999)'
_computing_structure_refinement 'SHELX97 (Sheldrick, 1998)'
_computing_structure_solution 'SHELX97 (Sheldrick, 1998)'
_diffrn_ambient_temperature 100(2)
_diffrn_measured_fraction_theta_full 0.911
_diffrn_measured_fraction_theta_max 0.911
_diffrn_measurement_device_type 'CCD MarResearch'
_diffrn_radiation_monochromator Si111
_diffrn_radiation_source 'Elettra Synchrotron, Trieste (Italy)'
_diffrn_radiation_type synchrotron
_diffrn_radiation_wavelength 1.00000
_diffrn_reflns_av_R_equivalents 0.0404
_diffrn_reflns_av_sigmaI/netI 0.0455
_diffrn_reflns_limit_h_max 19
_diffrn_reflns_limit_h_min -19
_diffrn_reflns_limit_k_max 14
_diffrn_reflns_limit_k_min -14
_diffrn_reflns_limit_l_max 17
_diffrn_reflns_limit_l_min -17
_diffrn_reflns_number 49860
_diffrn_reflns_theta_full 25.52
_diffrn_reflns_theta_max 25.52
_diffrn_reflns_theta_min 2.77
_exptl_absorpt_coefficient_mu 1.782
_exptl_absorpt_correction_T_max 0.7803
_exptl_absorpt_correction_T_min 0.5723
_exptl_absorpt_correction_type refdelf
_exptl_absorpt_process_details
;
Parkin S,Moezzi B & Hope H, (1995) J. Appl. Cryst. 28, 53-56
Cubic fit to sin(theta)/lambda - 24 parameters
;
_exptl_crystal_density_diffrn 1.592
_exptl_crystal_density_method 'not measured'
_exptl_crystal_F_000 3844
_refine_diff_density_max 1.161
_refine_diff_density_min -0.831
_refine_diff_density_rms 0.103
_refine_ls_extinction_method none
_refine_ls_goodness_of_fit_ref 1.117
_refine_ls_hydrogen_treatment constr
_refine_ls_matrix_type full
_refine_ls_number_parameters 733
_refine_ls_number_reflns 4833
_refine_ls_number_restraints 40
_refine_ls_restrained_S_all 1.141
_refine_ls_R_factor_all 0.0993
_refine_ls_R_factor_gt 0.0884
_refine_ls_shift/su_max 0.001
_refine_ls_shift/su_mean 0.000
_refine_ls_structure_factor_coef Fsqd
_refine_ls_weighting_details 'calc w=1/[\s^2^(Fo^2^)+(0.1779P)^2^+28.8284P] where P=(Fo^2^+2Fc^2^)/3'
_refine_ls_weighting_scheme calc
_refine_ls_wR_factor_gt 0.2515
_refine_ls_wR_factor_ref 0.2662
_reflns_number_gt 3965
_reflns_number_total 4833
_reflns_threshold_expression >2\s(I)
_cod_data_source_file b911393b.txt
_cod_data_source_block 4
_cod_original_sg_symbol_H-M 'P 21/c'
_cod_database_code 7003004

loop_
_symmetry_equiv_pos_as_xyz
'x, y, z'
'-x, y+1/2, -z+1/2'
'-x, -y, -z'
'x, -y-1/2, z-1/2'

loop_
_atom_site_label
_atom_site_type_symbol
_atom_site_fract_x
_atom_site_fract_y
_atom_site_fract_z
_atom_site_U_iso_or_equiv
_atom_site_adp_type
_atom_site_occupancy
_atom_site_symmetry_multiplicity
_atom_site_calc_flag
_atom_site_refinement_flags
_atom_site_disorder_assembly
_atom_site_disorder_group
Ru1 Ru 0.12473(5) 0.19880(8) 0.39214(6) 0.0822(7) Uani 1 1 d . . .
Ru2 Ru 0.67795(5) 0.19261(8) 0.15279(6) 0.0850(7) Uani 1 1 d . . .
S1 S 0.15476(18) 0.0694(3) 0.4324(2) 0.0943(14) Uani 1 1 d . . .
S2 S 0.13557(18) 0.1502(3) 0.2869(2) 0.0968(15) Uani 1 1 d . . .
S3 S 0.02742(17) 0.1505(3) 0.3784(2) 0.0943(14) Uani 1 1 d . . .
S4 S 0.74223(18) 0.2966(3) 0.1271(2) 0.0913(14) Uani 1 1 d . . .
S5 S 0.75813(18) 0.1341(3) 0.2170(2) 0.0968(15) Uani 1 1 d . . .
S6 S 0.70367(19) 0.1203(3) 0.0626(2) 0.1024(15) Uani 1 1 d . . .
C31 C 0.1693(7) 0.0086(10) 0.3586(9) 0.097(5) Uani 1 1 d . . .
H31A H 0.2017 -0.0293 0.3713 0.116 Uiso 1 1 calc R . .
H31B H 0.1343 -0.0237 0.3435 0.116 Uiso 1 1 calc R . .
C32 C 0.1847(7) 0.0610(11) 0.3030(9) 0.105(6) Uani 1 1 d . . .
H32A H 0.1827 0.0277 0.2633 0.126 Uiso 1 1 calc R . .
H32B H 0.2253 0.0802 0.3131 0.126 Uiso 1 1 calc R . .
C33 C 0.0636(7) 0.1003(12) 0.2561(8) 0.109(6) Uani 1 1 d . . .
H33A H 0.0563 0.1058 0.2085 0.131 Uiso 1 1 calc R . .
H33B H 0.0656 0.0420 0.2666 0.131 Uiso 1 1 calc R . .
C34 C 0.0120(7) 0.1403(11) 0.2879(8) 0.098(5) Uani 1 1 d . . .
H34A H -0.0235 0.1073 0.2772 0.118 Uiso 1 1 calc R . .
H34B H 0.0041 0.1945 0.2688 0.118 Uiso 1 1 calc R . .
C35 C 0.0317(8) 0.0415(11) 0.4018(9) 0.114(6) Uani 1 1 d . . .
H35A H -0.0039 0.0267 0.4211 0.136 Uiso 1 1 calc R . .
H35B H 0.0327 0.0084 0.3624 0.136 Uiso 1 1 calc R . .
C36 C 0.0857(7) 0.0214(10) 0.4505(9) 0.104(5) Uani 1 1 d . . .
H36A H 0.0912 -0.0378 0.4516 0.124 Uiso 1 1 calc R . .
H36B H 0.0780 0.0386 0.4942 0.124 Uiso 1 1 calc R . .
C37 C 0.7773(8) 0.2596(12) 0.0569(9) 0.118(6) Uani 1 1 d . . .
H37A H 0.7866 0.3061 0.0301 0.142 Uiso 1 1 calc R . .
H37B H 0.8141 0.2319 0.0727 0.142 Uiso 1 1 calc R . .
C38 C 0.7351(9) 0.1981(10) 0.0131(9) 0.112(6) Uani 1 1 d . . .
H38A H 0.7575 0.1713 -0.0184 0.135 Uiso 1 1 calc R . .
H38B H 0.7031 0.2290 -0.0115 0.135 Uiso 1 1 calc R . .
C39 C 0.7706(9) 0.0620(11) 0.0932(8) 0.111(6) Uani 1 1 d . . .
H39A H 0.7701 0.0101 0.0696 0.133 Uiso 1 1 calc R . .
H39B H 0.8052 0.0926 0.0832 0.133 Uiso 1 1 calc R . .
C40 C 0.7770(9) 0.0442(12) 0.1678(10) 0.135(7) Uani 1 1 d . . .
H40A H 0.8176 0.0278 0.1824 0.162 Uiso 1 1 calc R . .
H40B H 0.7513 -0.0014 0.1759 0.162 Uiso 1 1 calc R . .
C41 C 0.8212(8) 0.2021(11) 0.2134(10) 0.115(7) Uani 1 1 d . . .
H41A H 0.8457 0.2011 0.2558 0.138 Uiso 1 1 calc R . .
H41B H 0.8449 0.1813 0.1805 0.138 Uiso 1 1 calc R . .
C42 C 0.8036(7) 0.2918(11) 0.1962(8) 0.102(6) Uani 1 1 d . . .
H42A H 0.8379 0.3212 0.1839 0.123 Uiso 1 1 calc R . .
H42B H 0.7913 0.3185 0.2348 0.123 Uiso 1 1 calc R . .
N1 N 0.0981(5) 0.3205(7) 0.3629(6) 0.083(4) Uani 1 1 d . . .
N2 N 0.1180(5) 0.2591(8) 0.4831(6) 0.084(4) Uani 1 1 d . . .
C1 C 0.0816(7) 0.3484(10) 0.2991(9) 0.097(5) Uiso 1 1 d . . .
H1 H 0.0811 0.3116 0.2641 0.116 Uiso 1 1 calc R . .
C2 C 0.0659(7) 0.4301(10) 0.2862(9) 0.104(5) Uiso 1 1 d . . .
H2 H 0.0548 0.4477 0.2431 0.124 Uiso 1 1 calc R . .
C3 C 0.0668(8) 0.4836(11) 0.3369(9) 0.112(6) Uiso 1 1 d . . .
H3 H 0.0567 0.5385 0.3285 0.134 Uiso 1 1 calc R . .
C4 C 0.0828(7) 0.4575(10) 0.4024(9) 0.102(5) Uiso 1 1 d . . .
H4 H 0.0824 0.4942 0.4374 0.122 Uiso 1 1 calc R . .
C5 C 0.0987(7) 0.3791(10) 0.4135(9) 0.093(5) Uiso 1 1 d . . .
C6 C 0.1134(7) 0.3441(11) 0.4797(8) 0.092(5) Uiso 1 1 d . . .
C7 C 0.1241(8) 0.3916(12) 0.5371(9) 0.115(6) Uiso 1 1 d . . .
H7 H 0.1225 0.4488 0.5353 0.138 Uiso 1 1 calc R . .
C8 C 0.1375(8) 0.3494(12) 0.5985(10) 0.122(6) Uiso 1 1 d . . .
H8 H 0.1460 0.3803 0.6369 0.146 Uiso 1 1 calc R . .
C9 C 0.1383(7) 0.2696(11) 0.6027(9) 0.103(5) Uiso 1 1 d . . .
H9 H 0.1443 0.2440 0.6438 0.123 Uiso 1 1 calc R . .
C10 C 0.1302(7) 0.2227(10) 0.5454(8) 0.092(5) Uiso 1 1 d . . .
H10 H 0.1330 0.1657 0.5486 0.110 Uiso 1 1 calc R . .
N3 N 0.6008(5) 0.2395(8) 0.0974(6) 0.088(4) Uani 1 1 d . . .
N4 N 0.6132(5) 0.1056(8) 0.1737(6) 0.093(4) Uani 1 1 d . . .
C11 C 0.5965(7) 0.3045(9) 0.0571(8) 0.087(5) Uiso 1 1 d . . .
H11 H 0.6312 0.3336 0.0531 0.105 Uiso 1 1 calc R . .
C12 C 0.5446(7) 0.3324(10) 0.0207(8) 0.099(5) Uiso 1 1 d . . .
H12 H 0.5440 0.3769 -0.0081 0.119 Uiso 1 1 calc R . .
C13 C 0.4937(8) 0.2890(10) 0.0303(9) 0.108(6) Uiso 1 1 d . . .
H13 H 0.4574 0.3055 0.0078 0.130 Uiso 1 1 calc R . .
C14 C 0.4950(8) 0.2238(11) 0.0711(9) 0.106(5) Uiso 1 1 d . . .
H14 H 0.4602 0.1954 0.0763 0.128 Uiso 1 1 calc R . .
C15 C 0.5507(8) 0.1983(9) 0.1067(8) 0.088(5) Uiso 1 1 d . . .
C16 C 0.5546(8) 0.1296(10) 0.1502(8) 0.097(5) Uiso 1 1 d . . .
C17 C 0.5073(8) 0.0858(10) 0.1718(9) 0.110(6) Uiso 1 1 d . . .
H17 H 0.4685 0.1022 0.1580 0.132 Uiso 1 1 calc R . .
C18 C 0.5172(8) 0.0195(10) 0.2127(8) 0.108(6) Uiso 1 1 d . . .
H18 H 0.4854 -0.0086 0.2268 0.130 Uiso 1 1 calc R . .
C19 C 0.5754(8) -0.0059(10) 0.2333(8) 0.105(5) Uiso 1 1 d . . .
H19 H 0.5829 -0.0525 0.2595 0.126 Uiso 1 1 calc R . .
C20 C 0.6214(8) 0.0399(11) 0.2136(8) 0.095(5) Uiso 1 1 d . . .
H20 H 0.6602 0.0244 0.2289 0.114 Uiso 1 1 calc R . .
N7 N 0.4168(5) 0.4937(7) 0.5317(5) 0.076(3) Uani 1 1 d . . .
N8 N 0.4805(5) 0.4016(7) 0.4344(6) 0.080(4) Uani 1 1 d . . .
H8A H 0.4894 0.4416 0.4616 0.096 Uiso 1 1 calc R . .
C21 C 0.3930(6) 0.5398(8) 0.5789(7) 0.072(4) Uiso 1 1 d . . .
C22 C 0.3344(6) 0.5156(9) 0.5836(7) 0.082(4) Uiso 1 1 d . . .
H22 H 0.3090 0.5397 0.6107 0.098 Uiso 1 1 calc R . .
C23 C 0.3210(7) 0.4520(9) 0.5428(7) 0.085(4) Uiso 1 1 d . . .
H23 H 0.2856 0.4224 0.5370 0.102 Uiso 1 1 calc R . .
C24 C 0.3733(6) 0.4387(8) 0.5092(7) 0.073(4) Uiso 1 1 d . . .
C25 C 0.3775(6) 0.3781(8) 0.4582(7) 0.073(4) Uiso 1 1 d . . .
C26 C 0.4250(7) 0.3609(8) 0.4249(7) 0.075(4) Uiso 1 1 d . . .
C27 C 0.4310(7) 0.3003(8) 0.3742(7) 0.076(4) Uiso 1 1 d . . .
H27 H 0.4009 0.2651 0.3563 0.091 Uiso 1 1 calc R . .
C28 C 0.4854(6) 0.3019(8) 0.3567(7) 0.075(4) Uiso 1 1 d . . .
H28 H 0.5004 0.2675 0.3263 0.090 Uiso 1 1 calc R . .
C29 C 0.5174(7) 0.3689(9) 0.3949(8) 0.079(4) Uiso 1 1 d . . .
C30 C 0.5773(6) 0.3942(8) 0.3878(7) 0.075(4) Uiso 1 1 d . . .
N5 N 0.2146(5) 0.2433(7) 0.4053(6) 0.082(4) Uani 1 1 d . . .
C43 C 0.2367(7) 0.2939(9) 0.3607(8) 0.079(4) Uiso 1 1 d . . .
H43 H 0.2154 0.3007 0.3191 0.095 Uiso 1 1 calc R . .
C44 C 0.2894(6) 0.3349(8) 0.3754(7) 0.078(4) Uiso 1 1 d . . .
H44 H 0.3037 0.3685 0.3440 0.094 Uiso 1 1 calc R . .
C45 C 0.3216(6) 0.3258(8) 0.4382(7) 0.073(4) Uiso 1 1 d . . .
C46 C 0.3022(6) 0.2706(8) 0.4818(7) 0.078(4) Uiso 1 1 d . . .
H46 H 0.3247 0.2603 0.5222 0.094 Uiso 1 1 calc R . .
C47 C 0.2484(6) 0.2304(9) 0.4645(7) 0.076(4) Uiso 1 1 d . . .
H47 H 0.2349 0.1935 0.4943 0.091 Uiso 1 1 calc R . .
N6 N 0.6547(5) 0.2621(8) 0.2366(6) 0.080(4) Uani 1 1 d . . .
C48 C 0.6445(6) 0.3420(10) 0.2322(7) 0.075(4) Uiso 1 1 d . . .
H48 H 0.6525 0.3695 0.1942 0.090 Uiso 1 1 calc R . .
C49 C 0.6228(6) 0.3860(9) 0.2811(7) 0.078(4) Uiso 1 1 d . . .
H49 H 0.6169 0.4424 0.2758 0.093 Uiso 1 1 calc R . .
C50 C 0.6091(6) 0.3472(9) 0.3399(7) 0.079(4) Uiso 1 1 d . . .
C51 C 0.6224(6) 0.2634(9) 0.3451(8) 0.083(4) Uiso 1 1 d . . .
H51 H 0.6158 0.2345 0.3829 0.100 Uiso 1 1 calc R . .
C52 C 0.6455(6) 0.2232(9) 0.2938(8) 0.079(4) Uiso 1 1 d . . .
H52 H 0.6549 0.1676 0.2986 0.095 Uiso 1 1 calc R . .
S7 S 0.3638(2) 0.0608(4) 0.3539(3) 0.132(2) Uani 1 1 d D . .
O1 O 0.3673(7) 0.0721(9) 0.2786(7) 0.160(6) Uani 1 1 d . . .
O2 O 0.3498(6) 0.1347(9) 0.3859(9) 0.164(6) Uani 1 1 d . . .
O3 O 0.3337(6) -0.0132(8) 0.3723(8) 0.151(5) Uani 1 1 d . . .
C55 C 0.4401(7) 0.0406(16) 0.3779(11) 0.128(7) Uani 1 1 d D . .
F1 F 0.4499(6) 0.0331(8) 0.4462(6) 0.166(5) Uani 1 1 d . . .
F2 F 0.4599(4) -0.0301(7) 0.3539(5) 0.125(3) Uani 1 1 d . . .
F3 F 0.4759(5) 0.1026(8) 0.3657(6) 0.140(4) Uani 1 1 d . . .
S8 S 0.2269(4) 0.4223(7) 0.1727(4) 0.208(4) Uani 1 1 d D . .
O4 O 0.2071(10) 0.3799(12) 0.2254(8) 0.207(8) Uani 1 1 d . . .
O5 O 0.2329(7) 0.3752(9) 0.1118(7) 0.154(5) Uani 1 1 d . . .
O6 O 0.2763(9) 0.4793(16) 0.1865(11) 0.265(12) Uani 1 1 d . . .
C56 C 0.1646(11) 0.4926(16) 0.1407(16) 0.172(9) Uani 1 1 d D . .
F4 F 0.1379(6) 0.5511(8) 0.1830(8) 0.178(5) Uani 1 1 d . . .
F5 F 0.1104(5) 0.4590(11) 0.1189(7) 0.201(7) Uani 1 1 d . . .
F6 F 0.1727(8) 0.5534(14) 0.0942(8) 0.250(9) Uani 1 1 d . . .
S9 S 0.1671(2) 0.8974(4) 0.1221(3) 0.1156(17) Uani 1 1 d D . .
O7 O 0.2013(9) 0.8256(13) 0.1452(9) 0.212(8) Uani 1 1 d U . .
O8 O 0.1613(5) 0.9119(8) 0.0526(6) 0.120(4) Uani 1 1 d . . .
O9 O 0.1873(10) 0.9582(14) 0.1584(9) 0.220(8) Uani 1 1 d U . .
C57 C 0.0951(9) 0.8791(18) 0.1403(14) 0.155(8) Uani 1 1 d D . .
F7 F 0.0625(7) 0.9536(12) 0.1228(8) 0.218(7) Uani 1 1 d . . .
F8 F 0.0585(7) 0.8327(11) 0.1099(8) 0.208(7) Uani 1 1 d U . .
F9 F 0.0918(5) 0.8717(11) 0.2046(7) 0.188(5) Uani 1 1 d U . .
S10 S 0.0354(3) 0.7793(5) 0.3698(3) 0.149(3) Uani 1 1 d D . .
O10 O 0.0713(7) 0.6904(8) 0.3678(9) 0.168(6) Uani 1 1 d U . .
O11 O -0.0227(5) 0.7733(8) 0.3365(5) 0.118(4) Uani 1 1 d . . .
O12 O 0.0712(5) 0.8501(8) 0.3577(6) 0.122(4) Uani 1 1 d . . .
C58 C 0.0333(13) 0.7800(18) 0.4548(9) 0.152(8) Uani 1 1 d D . .
F10 F -0.0016(5) 0.8513(8) 0.4656(6) 0.151(4) Uani 1 1 d . . .
F11 F 0.0871(4) 0.7880(8) 0.4895(6) 0.154(5) Uani 1 1 d . . .
F12 F 0.0053(4) 0.7112(7) 0.4766(5) 0.135(4) Uani 1 1 d . . .
O13 O 0.2978(11) 0.5993(14) 0.0330(11) 0.235(9) Uiso 1 1 d D . .
O14 O 0.3809(10) 0.5681(13) 0.0955(11) 0.222(8) Uiso 1 1 d D . .
N10 N 0.3357(10) 0.5500(14) 0.0560(11) 0.175(8) Uiso 1 1 d D . .
C53 C 0.3310(12) 0.4626(16) 0.0385(13) 0.184(10) Uiso 1 1 d . . .
H53A H 0.2953 0.4535 0.0090 0.277 Uiso 1 1 calc R . .
H53B H 0.3298 0.4304 0.0778 0.277 Uiso 1 1 calc R . .
H53C H 0.3647 0.4466 0.0173 0.277 Uiso 1 1 calc R . .
O15 O 0.3533(9) 0.3016(12) 0.2321(11) 0.197(7) Uiso 1 1 d D . .
O16 O 0.3725(10) 0.2236(14) 0.1431(12) 0.221(8) Uiso 1 1 d D . .
N11 N 0.3434(14) 0.2481(17) 0.1872(13) 0.233(11) Uiso 1 1 d D . .
C54 C 0.2883(11) 0.1997(14) 0.1916(12) 0.162(9) Uiso 1 1 d . . .
H54A H 0.2688 0.2199 0.2276 0.243 Uiso 1 1 calc R . .
H54B H 0.2983 0.1427 0.1990 0.243 Uiso 1 1 calc R . .
H54C H 0.2621 0.2052 0.1511 0.243 Uiso 1 1 calc R . .

loop_
_atom_site_aniso_label
_atom_site_aniso_U_11
_atom_site_aniso_U_22
_atom_site_aniso_U_33
_atom_site_aniso_U_23
_atom_site_aniso_U_13
_atom_site_aniso_U_12
Ru1 0.0652(10) 0.1014(12) 0.0759(12) -0.0023(7) -0.0086(8) -0.0071(6)
Ru2 0.0696(11) 0.1070(12) 0.0756(12) -0.0115(7) -0.0027(8) -0.0045(7)
S1 0.078(3) 0.099(3) 0.101(3) 0.003(2) -0.007(3) -0.008(2)
S2 0.082(3) 0.119(4) 0.084(3) -0.015(3) -0.013(3) -0.007(3)
S3 0.070(3) 0.114(3) 0.094(3) -0.001(3) -0.008(2) -0.013(2)
S4 0.071(3) 0.114(3) 0.086(3) -0.004(2) -0.003(3) -0.004(2)
S5 0.080(3) 0.108(3) 0.098(3) -0.008(3) -0.007(3) 0.001(2)
S6 0.085(3) 0.127(4) 0.092(3) -0.023(3) 0.000(3) 0.000(3)
C31 0.075(11) 0.101(13) 0.115(15) 0.000(12) 0.011(11) -0.005(9)
C32 0.085(12) 0.121(14) 0.106(15) -0.033(12) 0.000(11) -0.023(10)
C33 0.075(12) 0.160(17) 0.088(13) -0.026(11) -0.010(11) -0.029(11)
C34 0.076(12) 0.120(13) 0.093(13) -0.016(10) -0.019(10) -0.019(10)
C35 0.093(13) 0.119(14) 0.126(15) 0.004(12) -0.001(12) -0.013(11)
C36 0.104(13) 0.103(13) 0.101(13) 0.014(10) 0.000(12) -0.013(10)
C37 0.108(14) 0.132(15) 0.119(16) 0.027(13) 0.025(13) 0.008(12)
C38 0.122(15) 0.129(15) 0.080(13) -0.014(11) -0.014(12) 0.005(12)
C39 0.142(16) 0.124(15) 0.077(13) -0.005(11) 0.049(13) -0.006(12)
C40 0.111(15) 0.132(16) 0.15(2) -0.024(14) -0.013(14) 0.010(12)
C41 0.085(12) 0.126(16) 0.124(16) 0.035(12) -0.023(11) -0.023(11)
C42 0.087(12) 0.128(16) 0.083(13) 0.012(10) -0.028(10) -0.037(10)
N1 0.050(7) 0.105(9) 0.093(10) 0.001(8) 0.002(7) -0.006(6)
N2 0.054(7) 0.132(12) 0.066(9) 0.009(8) 0.009(6) -0.020(7)
N3 0.070(8) 0.114(10) 0.078(9) -0.011(8) 0.001(7) -0.001(7)
N4 0.074(9) 0.116(11) 0.088(9) -0.019(8) 0.001(7) -0.020(7)
N7 0.066(7) 0.094(8) 0.062(8) -0.001(7) -0.012(7) -0.017(7)
N8 0.069(8) 0.097(9) 0.074(8) -0.003(7) 0.002(7) 0.002(7)
N5 0.061(8) 0.097(9) 0.081(9) -0.012(7) -0.024(7) 0.003(7)
N6 0.061(8) 0.109(11) 0.070(9) -0.015(7) 0.001(6) -0.007(7)
S7 0.102(4) 0.118(5) 0.173(6) -0.018(4) 0.008(4) -0.002(3)
O1 0.201(16) 0.169(13) 0.098(11) -0.016(9) -0.024(10) 0.027(11)
O2 0.154(12) 0.119(11) 0.239(18) -0.050(11) 0.106(12) -0.017(9)
O3 0.118(10) 0.120(11) 0.220(16) -0.012(10) 0.041(10) -0.033(8)
C55 0.16(2) 0.125(19) 0.098(18) 0.019(14) 0.015(16) -0.037(18)
F1 0.190(12) 0.175(11) 0.120(10) -0.004(8) -0.031(9) -0.022(9)
F2 0.113(8) 0.115(8) 0.143(9) -0.005(7) 0.002(7) 0.007(6)
F3 0.126(9) 0.146(10) 0.143(10) 0.000(7) 0.002(7) -0.023(8)
S8 0.220(9) 0.269(10) 0.126(7) -0.017(7) -0.016(7) -0.051(8)
O4 0.27(2) 0.27(2) 0.086(11) 0.071(12) 0.031(13) 0.032(17)
O5 0.169(13) 0.181(13) 0.112(11) -0.033(10) 0.017(10) -0.012(10)
O6 0.159(16) 0.37(3) 0.25(2) -0.15(2) -0.032(15) -0.066(19)
C56 0.165(13) 0.175(12) 0.170(13) 0.005(10) -0.004(10) 0.004(10)
F4 0.159(11) 0.162(11) 0.213(14) -0.011(10) 0.024(10) -0.021(9)
F5 0.102(9) 0.32(2) 0.171(13) -0.035(12) -0.019(8) 0.006(10)
F6 0.206(16) 0.35(2) 0.180(15) 0.090(16) -0.024(13) 0.047(16)
S9 0.102(4) 0.147(5) 0.095(4) 0.008(4) 0.000(3) 0.007(3)
O7 0.194(13) 0.277(16) 0.169(13) 0.067(12) 0.040(11) 0.102(13)
O8 0.119(9) 0.154(11) 0.091(10) 0.013(7) 0.028(8) 0.027(8)
O9 0.272(17) 0.216(15) 0.166(13) -0.025(12) 0.002(13) -0.077(14)
C57 0.150(12) 0.170(12) 0.145(12) 0.013(10) 0.015(10) -0.007(10)
F7 0.156(12) 0.29(2) 0.215(16) 0.049(14) 0.029(11) 0.036(13)
F8 0.202(12) 0.244(13) 0.181(12) -0.072(10) 0.036(10) -0.106(11)
F9 0.128(9) 0.306(15) 0.129(9) 0.036(10) 0.015(8) 0.013(9)
S10 0.123(5) 0.200(6) 0.114(5) 0.033(4) -0.028(4) -0.057(5)
O10 0.130(10) 0.128(10) 0.243(15) -0.040(10) 0.015(10) 0.033(8)
O11 0.077(8) 0.189(12) 0.085(8) -0.005(8) -0.004(7) -0.018(7)
O12 0.093(8) 0.138(10) 0.137(11) -0.017(8) 0.020(8) -0.025(8)
C58 0.143(12) 0.168(12) 0.143(12) -0.001(9) 0.012(10) 0.000(10)
F10 0.133(9) 0.154(10) 0.171(11) -0.036(8) 0.031(8) -0.018(8)
F11 0.077(7) 0.249(14) 0.130(10) -0.016(8) -0.014(7) -0.016(7)
F12 0.094(7) 0.175(10) 0.128(9) 0.038(7) -0.016(6) -0.002(7)

loop_
_atom_type_symbol
_atom_type_description
_atom_type_scat_dispersion_real
_atom_type_scat_dispersion_imag
_atom_type_scat_source
C C 0.0074 0.0035 'International Tables Vol C Tables 4.2.6.8 and 6.1.1.4'
H H 0.0000 0.0000 'International Tables Vol C Tables 4.2.6.8 and 6.1.1.4'
N N 0.0136 0.0070 'International Tables Vol C Tables 4.2.6.8 and 6.1.1.4'
O O 0.0227 0.0128 'International Tables Vol C Tables 4.2.6.8 and 6.1.1.4'
F F 0.0347 0.0215 'International Tables Vol C Tables 4.2.6.8 and 6.1.1.4'
S S 0.2073 0.2439 'International Tables Vol C Tables 4.2.6.8 and 6.1.1.4'
Ru Ru -0.5010 1.5477 'International Tables Vol C Tables 4.2.6.8 and 6.1.1.4'

loop_
_geom_angle_atom_site_label_1
_geom_angle_atom_site_label_2
_geom_angle_atom_site_label_3
_geom_angle
_geom_angle_site_symmetry_1
_geom_angle_site_symmetry_3
_geom_angle_publ_flag
N2 Ru1 N1 76.6(5) . . ?
N2 Ru1 N5 84.5(4) . . ?
N1 Ru1 N5 87.4(4) . . ?
N2 Ru1 S3 95.3(3) . . ?
N1 Ru1 S3 92.7(3) . . ?
N5 Ru1 S3 179.8(4) . . ?
N2 Ru1 S1 99.1(4) . . ?
N1 Ru1 S1 175.6(4) . . ?
N5 Ru1 S1 91.6(3) . . ?
S3 Ru1 S1 88.32(15) . . ?
N2 Ru1 S2 172.2(4) . . ?
N1 Ru1 S2 96.6(4) . . ?
N5 Ru1 S2 91.4(3) . . ?
S3 Ru1 S2 88.83(16) . . ?
S1 Ru1 S2 87.70(16) . . ?
N3 Ru2 N4 78.4(5) . . ?
N3 Ru2 N6 88.2(4) . . ?
N4 Ru2 N6 87.0(5) . . ?
N3 Ru2 S5 175.7(4) . . ?
N4 Ru2 S5 97.4(4) . . ?
N6 Ru2 S5 91.0(3) . . ?
N3 Ru2 S6 91.7(3) . . ?
N4 Ru2 S6 94.0(4) . . ?
N6 Ru2 S6 179.0(4) . . ?
S5 Ru2 S6 89.12(16) . . ?
N3 Ru2 S4 96.8(4) . . ?
N4 Ru2 S4 174.9(4) . . ?
N6 Ru2 S4 91.1(3) . . ?
S5 Ru2 S4 87.43(16) . . ?
S6 Ru2 S4 87.91(17) . . ?
C36 S1 C31 100.3(8) . . ?
C36 S1 Ru1 103.6(6) . . ?
C31 S1 Ru1 105.5(6) . . ?
C32 S2 C33 101.9(8) . . ?
C32 S2 Ru1 103.5(6) . . ?
C33 S2 Ru1 105.8(6) . . ?
C35 S3 C34 99.9(8) . . ?
C35 S3 Ru1 106.0(6) . . ?
C34 S3 Ru1 102.3(5) . . ?
C37 S4 C42 103.0(9) . . ?
C37 S4 Ru2 106.4(6) . . ?
C42 S4 Ru2 103.3(5) . . ?
C41 S5 C40 102.8(10) . . ?
C41 S5 Ru2 107.2(6) . . ?
C40 S5 Ru2 103.6(6) . . ?
C38 S6 C39 100.6(8) . . ?
C38 S6 Ru2 104.0(6) . . ?
C39 S6 Ru2 105.7(5) . . ?
C32 C31 S1 113.1(11) . . ?
C31 C32 S2 113.1(12) . . ?
C34 C33 S2 110.6(11) . . ?
C33 C34 S3 113.3(11) . . ?
C36 C35 S3 113.0(12) . . ?
C35 C36 S1 114.8(12) . . ?
C38 C37 S4 111.1(13) . . ?
C37 C38 S6 112.1(12) . . ?
C40 C39 S6 114.0(12) . . ?
C39 C40 S5 112.9(14) . . ?
C42 C41 S5 113.7(12) . . ?
C41 C42 S4 111.2(11) . . ?
C1 N1 C5 116.5(13) . . ?
C1 N1 Ru1 127.0(11) . . ?
C5 N1 Ru1 116.5(10) . . ?
C6 N2 C10 118.1(12) . . ?
C6 N2 Ru1 115.4(9) . . ?
C10 N2 Ru1 124.9(11) . . ?
N1 C1 C2 121.5(15) . . ?
C3 C2 C1 119.4(17) . . ?
C2 C3 C4 120.8(17) . . ?
C5 C4 C3 118.8(17) . . ?
C4 C5 N1 123.0(15) . . ?
C4 C5 C6 123.5(16) . . ?
N1 C5 C6 113.3(14) . . ?
N2 C6 C7 120.2(15) . . ?
N2 C6 C5 116.1(14) . . ?
C7 C6 C5 123.7(16) . . ?
C6 C7 C8 117.8(17) . . ?
C9 C8 C7 122.5(19) . . ?
C8 C9 C10 119.5(18) . . ?
C9 C10 N2 121.7(15) . . ?
C11 N3 C15 118.7(13) . . ?
C11 N3 Ru2 127.5(10) . . ?
C15 N3 Ru2 113.7(10) . . ?
C20 N4 C16 118.8(13) . . ?
C20 N4 Ru2 127.2(10) . . ?
C16 N4 Ru2 113.2(11) . . ?
N3 C11 C12 125.4(15) . . ?
C13 C12 C11 115.1(16) . . ?
C14 C13 C12 122.1(18) . . ?
C13 C14 C15 119.4(17) . . ?
N3 C15 C16 119.2(15) . . ?
N3 C15 C14 119.2(14) . . ?
C16 C15 C14 121.6(16) . . ?
C17 C16 N4 118.5(15) . . ?
C17 C16 C15 127.1(16) . . ?
N4 C16 C15 114.4(15) . . ?
C18 C17 C16 121.2(17) . . ?
C17 C18 C19 119.8(18) . . ?
C20 C19 C18 118.2(17) . . ?
N4 C20 C19 123.5(16) . . ?
C24 N7 C21 105.2(11) . . ?
C29 N8 C26 110.0(12) . . ?
N7 C21 C30 123.3(12) . 3_666 ?
N7 C21 C22 110.5(12) . . ?
C30 C21 C22 126.0(14) 3_666 . ?
C23 C22 C21 108.6(15) . . ?
C22 C23 C24 105.7(14) . . ?
N7 C24 C25 125.3(13) . . ?
N7 C24 C23 109.9(12) . . ?
C25 C24 C23 124.7(13) . . ?
C26 C25 C24 128.4(13) . . ?
C26 C25 C45 115.4(12) . . ?
C24 C25 C45 116.2(12) . . ?
C25 C26 N8 125.3(13) . . ?
C25 C26 C27 129.8(14) . . ?
N8 C26 C27 104.9(13) . . ?
C28 C27 C26 110.5(13) . . ?
C27 C28 C29 106.7(13) . . ?
N8 C29 C30 127.7(13) . . ?
N8 C29 C28 107.8(12) . . ?
C30 C29 C28 124.4(15) . . ?
C21 C30 C29 125.0(13) 3_666 . ?
C21 C30 C50 117.9(12) 3_666 . ?
C29 C30 C50 117.1(13) . . ?
C43 N5 C47 118.1(12) . . ?
C43 N5 Ru1 122.6(9) . . ?
C47 N5 Ru1 118.7(10) . . ?
N5 C43 C44 121.8(14) . . ?
C43 C44 C45 119.6(15) . . ?
C46 C45 C44 119.2(13) . . ?
C46 C45 C25 120.6(12) . . ?
C44 C45 C25 120.3(13) . . ?
C45 C46 C47 119.0(14) . . ?
N5 C47 C46 122.1(14) . . ?
C48 N6 C52 117.9(12) . . ?
C48 N6 Ru2 121.0(9) . . ?
C52 N6 Ru2 120.8(10) . . ?
N6 C48 C49 122.7(13) . . ?
C48 C49 C50 121.3(13) . . ?
C51 C50 C49 115.4(13) . . ?
C51 C50 C30 124.5(13) . . ?
C49 C50 C30 119.8(12) . . ?
C52 C51 C50 119.9(14) . . ?
N6 C52 C51 122.6(14) . . ?
O2 S7 O3 116.3(9) . . ?
O2 S7 O1 113.2(10) . . ?
O3 S7 O1 115.7(9) . . ?
O2 S7 C55 107.2(11) . . ?
O3 S7 C55 104.4(10) . . ?
O1 S7 C55 97.4(10) . . ?
F3 C55 F2 109.8(17) . . ?
F3 C55 F1 103.0(17) . . ?
F2 C55 F1 105.8(16) . . ?
F3 C55 S7 113.9(14) . . ?
F2 C55 S7 114.6(14) . . ?
F1 C55 S7 108.9(14) . . ?
O4 S8 O6 118.6(14) . . ?
O4 S8 O5 117.6(13) . . ?
O6 S8 O5 110.1(13) . . ?
O4 S8 C56 105.5(14) . . ?
O6 S8 C56 102.1(15) . . ?
O5 S8 C56 99.6(12) . . ?
F5 C56 F6 104.3(19) . . ?
F5 C56 F4 91.8(18) . . ?
F6 C56 F4 92.3(18) . . ?
F5 C56 S8 118.7(19) . . ?
F6 C56 S8 121(2) . . ?
F4 C56 S8 122.7(19) . . ?
O9 S9 O8 115.4(11) . . ?
O9 S9 O7 107.0(14) . . ?
O8 S9 O7 115.9(9) . . ?
O9 S9 C57 106.6(15) . . ?
O8 S9 C57 105.4(11) . . ?
O7 S9 C57 105.8(13) . . ?
F8 C57 F9 109.0(18) . . ?
F8 C57 F7 95(2) . . ?
F9 C57 F7 103(2) . . ?
F8 C57 S9 126(2) . . ?
F9 C57 S9 113.2(17) . . ?
F7 C57 S9 105.7(16) . . ?
O11 S10 O12 119.0(8) . . ?
O11 S10 O10 111.1(9) . . ?
O12 S10 O10 113.6(9) . . ?
O11 S10 C58 110.0(11) . . ?
O12 S10 C58 104.4(11) . . ?
O10 S10 C58 95.9(12) . . ?
F11 C58 F12 109.4(18) . . ?
F11 C58 F10 108.9(19) . . ?
F12 C58 F10 108.7(19) . . ?
F11 C58 S10 113.1(17) . . ?
F12 C58 S10 112.6(16) . . ?
F10 C58 S10 103.9(15) . . ?
O13 N10 O14 125(3) . . ?
O13 N10 C53 121(2) . . ?
O14 N10 C53 114(2) . . ?
O16 N11 O15 133(3) . . ?
O16 N11 C54 114(2) . . ?
O15 N11 C54 113(3) . . ?

loop_
_geom_bond_atom_site_label_1
_geom_bond_atom_site_label_2
_geom_bond_distance
_geom_bond_site_symmetry_2
_geom_bond_publ_flag
Ru1 N2 2.165(12) . ?
Ru1 N1 2.175(12) . ?
Ru1 N5 2.194(11) . ?
Ru1 S3 2.376(4) . ?
Ru1 S1 2.376(4) . ?
Ru1 S2 2.378(5) . ?
Ru2 N3 2.152(12) . ?
Ru2 N4 2.163(12) . ?
Ru2 N6 2.212(12) . ?
Ru2 S5 2.361(4) . ?
Ru2 S6 2.365(5) . ?
Ru2 S4 2.381(5) . ?
S1 C36 1.865(17) . ?
S1 C31 1.902(17) . ?
S2 C32 1.871(18) . ?
S2 C33 1.901(15) . ?
S3 C35 1.871(18) . ?
S3 C34 1.883(16) . ?
S4 C37 1.861(19) . ?
S4 C42 1.899(15) . ?
S5 C41 1.854(17) . ?
S5 C40 1.89(2) . ?
S6 C38 1.85(2) . ?
S6 C39 1.87(2) . ?
C31 C32 1.53(2) . ?
C33 C34 1.58(2) . ?
C35 C36 1.55(2) . ?
C37 C38 1.61(2) . ?
C39 C40 1.57(2) . ?
C41 C42 1.57(2) . ?
N1 C1 1.41(2) . ?
N1 C5 1.43(2) . ?
N2 C6 1.41(2) . ?
N2 C10 1.429(19) . ?
C1 C2 1.42(2) . ?
C2 C3 1.38(2) . ?
C3 C4 1.44(2) . ?
C4 C5 1.36(2) . ?
C5 C6 1.50(2) . ?
C6 C7 1.43(2) . ?
C7 C8 1.46(2) . ?
C8 C9 1.33(2) . ?
C9 C10 1.42(2) . ?
N3 C11 1.362(19) . ?
N3 C15 1.38(2) . ?
N4 C20 1.369(19) . ?
N4 C16 1.44(2) . ?
C11 C12 1.42(2) . ?
C12 C13 1.42(2) . ?
C13 C14 1.37(2) . ?
C14 C15 1.47(2) . ?
C15 C16 1.45(2) . ?
C16 C17 1.43(2) . ?
C17 C18 1.39(2) . ?
C18 C19 1.43(2) . ?
C19 C20 1.41(2) . ?
N7 C24 1.397(17) . ?
N7 C21 1.410(17) . ?
N8 C29 1.369(18) . ?
N8 C26 1.444(18) . ?
C21 C30 1.426(18) 3_666 ?
C21 C22 1.430(19) . ?
C22 C23 1.367(19) . ?
C23 C24 1.49(2) . ?
C24 C25 1.475(19) . ?
C25 C26 1.400(18) . ?
C25 C45 1.571(19) . ?
C26 C27 1.477(19) . ?
C27 C28 1.353(19) . ?
C28 C29 1.509(19) . ?
C29 C30 1.47(2) . ?
C30 C21 1.426(18) 3_666 ?
C30 C50 1.52(2) . ?
N5 C43 1.395(19) . ?
N5 C47 1.395(18) . ?
C43 C44 1.397(19) . ?
C44 C45 1.433(19) . ?
C45 C46 1.400(19) . ?
C46 C47 1.422(19) . ?
N6 C48 1.348(18) . ?
N6 C52 1.394(18) . ?
C48 C49 1.396(18) . ?
C49 C50 1.453(19) . ?
C50 C51 1.42(2) . ?
C51 C52 1.418(19) . ?
S7 O2 1.449(14) . ?
S7 O3 1.485(14) . ?
S7 O1 1.592(15) . ?
S7 C55 1.809(17) . ?
C55 F3 1.36(2) . ?
C55 F2 1.37(2) . ?
C55 F1 1.42(2) . ?
S8 O4 1.426(17) . ?
S8 O6 1.48(2) . ?
S8 O5 1.509(15) . ?
S8 C56 1.911(18) . ?
C56 F5 1.40(3) . ?
C56 F6 1.43(3) . ?
C56 F4 1.49(3) . ?
S9 O9 1.312(19) . ?
S9 O8 1.458(12) . ?
S9 O7 1.478(18) . ?
S9 C57 1.779(17) . ?
C57 F8 1.26(3) . ?
C57 F9 1.36(3) . ?
C57 F7 1.47(3) . ?
S10 O11 1.441(12) . ?
S10 O12 1.476(13) . ?
S10 O10 1.694(14) . ?
S10 C58 1.779(17) . ?
C58 F11 1.37(3) . ?
C58 F12 1.41(3) . ?
C58 F10 1.46(3) . ?
O13 N10 1.252(17) . ?
O14 N10 1.285(17) . ?
N10 C53 1.50(3) . ?
O15 N11 1.290(17) . ?
O16 N11 1.270(17) . ?
N11 C54 1.52(3) . ?

loop_
_geom_torsion_atom_site_label_1
_geom_torsion_atom_site_label_2
_geom_torsion_atom_site_label_3
_geom_torsion_atom_site_label_4
_geom_torsion
_geom_torsion_site_symmetry_1
_geom_torsion_site_symmetry_2
_geom_torsion_site_symmetry_3
_geom_torsion_site_symmetry_4
_geom_torsion_publ_flag
N2 Ru1 S1 C36 79.6(7) . . . . ?
N1 Ru1 S1 C36 87(4) . . . . ?
N5 Ru1 S1 C36 164.3(7) . . . . ?
S3 Ru1 S1 C36 -15.5(6) . . . . ?
S2 Ru1 S1 C36 -104.4(6) . . . . ?
N2 Ru1 S1 C31 -175.5(6) . . . . ?
N1 Ru1 S1 C31 -168(4) . . . . ?
N5 Ru1 S1 C31 -90.8(6) . . . . ?
S3 Ru1 S1 C31 89.4(5) . . . . ?
S2 Ru1 S1 C31 0.5(5) . . . . ?
N2 Ru1 S2 C32 130(2) . . . . ?
N1 Ru1 S2 C32 159.0(6) . . . . ?
N5 Ru1 S2 C32 71.4(6) . . . . ?
S3 Ru1 S2 C32 -108.4(6) . . . . ?
S1 Ru1 S2 C32 -20.1(6) . . . . ?
N2 Ru1 S2 C33 -124(2) . . . . ?
N1 Ru1 S2 C33 -94.2(7) . . . . ?
N5 Ru1 S2 C33 178.2(7) . . . . ?
S3 Ru1 S2 C33 -1.7(7) . . . . ?
S1 Ru1 S2 C33 86.7(7) . . . . ?
N2 Ru1 S3 C35 -102.0(7) . . . . ?
N1 Ru1 S3 C35 -178.8(7) . . . . ?
N5 Ru1 S3 C35 -64(89) . . . . ?
S1 Ru1 S3 C35 -3.1(7) . . . . ?
S2 Ru1 S3 C35 84.6(7) . . . . ?
N2 Ru1 S3 C34 153.8(7) . . . . ?
N1 Ru1 S3 C34 77.0(7) . . . . ?
N5 Ru1 S3 C34 -168(100) . . . . ?
S1 Ru1 S3 C34 -107.3(6) . . . . ?
S2 Ru1 S3 C34 -19.6(6) . . . . ?
N3 Ru2 S4 C37 -94.6(7) . . . . ?
N4 Ru2 S4 C37 -115(4) . . . . ?
N6 Ru2 S4 C37 177.0(7) . . . . ?
S5 Ru2 S4 C37 86.1(6) . . . . ?
S6 Ru2 S4 C37 -3.1(6) . . . . ?
N3 Ru2 S4 C42 157.3(7) . . . . ?
N4 Ru2 S4 C42 137(4) . . . . ?
N6 Ru2 S4 C42 69.0(7) . . . . ?
S5 Ru2 S4 C42 -22.0(7) . . . . ?
S6 Ru2 S4 C42 -111.2(7) . . . . ?
N3 Ru2 S5 C41 -168(5) . . . . ?
N4 Ru2 S5 C41 -175.8(8) . . . . ?
N6 Ru2 S5 C41 -88.7(8) . . . . ?
S6 Ru2 S5 C41 90.3(8) . . . . ?
S4 Ru2 S5 C41 2.3(8) . . . . ?
N3 Ru2 S5 C40 84(5) . . . . ?
N4 Ru2 S5 C40 75.9(8) . . . . ?
N6 Ru2 S5 C40 163.0(8) . . . . ?
S6 Ru2 S5 C40 -18.0(8) . . . . ?
S4 Ru2 S5 C40 -106.0(8) . . . . ?
N3 Ru2 S6 C38 78.1(7) . . . . ?
N4 Ru2 S6 C38 156.5(7) . . . . ?
N6 Ru2 S6 C38 -10(19) . . . . ?
S5 Ru2 S6 C38 -106.2(6) . . . . ?
S4 Ru2 S6 C38 -18.7(6) . . . . ?
N3 Ru2 S6 C39 -176.5(7) . . . . ?
N4 Ru2 S6 C39 -98.0(7) . . . . ?
N6 Ru2 S6 C39 95(19) . . . . ?
S5 Ru2 S6 C39 -0.7(6) . . . . ?
S4 Ru2 S6 C39 86.8(6) . . . . ?
C36 S1 C31 C32 132.6(12) . . . . ?
Ru1 S1 C31 C32 25.3(12) . . . . ?
S1 C31 C32 S2 -45.6(14) . . . . ?
C33 S2 C32 C31 -67.2(13) . . . . ?
Ru1 S2 C32 C31 42.5(12) . . . . ?
C32 S2 C33 C34 136.0(13) . . . . ?
Ru1 S2 C33 C34 28.1(14) . . . . ?
S2 C33 C34 S3 -48.6(16) . . . . ?
C35 S3 C34 C33 -65.0(14) . . . . ?
Ru1 S3 C34 C33 43.9(13) . . . . ?
C34 S3 C35 C36 132.2(14) . . . . ?
Ru1 S3 C35 C36 26.3(15) . . . . ?
S3 C35 C36 S1 -43.1(18) . . . . ?
C31 S1 C36 C35 -71.6(14) . . . . ?
Ru1 S1 C36 C35 37.2(14) . . . . ?
C42 S4 C37 C38 137.1(12) . . . . ?
Ru2 S4 C37 C38 28.8(13) . . . . ?
S4 C37 C38 S6 -47.7(16) . . . . ?
C39 S6 C38 C37 -67.1(14) . . . . ?
Ru2 S6 C38 C37 42.1(13) . . . . ?
C38 S6 C39 C40 132.7(14) . . . . ?
Ru2 S6 C39 C40 24.8(15) . . . . ?
S6 C39 C40 S5 -42.7(18) . . . . ?
C41 S5 C40 C39 -73.1(15) . . . . ?
Ru2 S5 C40 C39 38.4(15) . . . . ?
C40 S5 C41 C42 132.6(14) . . . . ?
Ru2 S5 C41 C42 23.8(15) . . . . ?
S5 C41 C42 S4 -44.4(18) . . . . ?
C37 S4 C42 C41 -68.0(15) . . . . ?
Ru2 S4 C42 C41 42.6(14) . . . . ?
N2 Ru1 N1 C1 -172.3(12) . . . . ?
N5 Ru1 N1 C1 102.8(12) . . . . ?
S3 Ru1 N1 C1 -77.4(12) . . . . ?
S1 Ru1 N1 C1 180(100) . . . . ?
S2 Ru1 N1 C1 11.7(12) . . . . ?
N2 Ru1 N1 C5 9.5(10) . . . . ?
N5 Ru1 N1 C5 -75.5(10) . . . . ?
S3 Ru1 N1 C5 104.3(10) . . . . ?
S1 Ru1 N1 C5 2(5) . . . . ?
S2 Ru1 N1 C5 -166.5(10) . . . . ?
N1 Ru1 N2 C6 -13.1(9) . . . . ?
N5 Ru1 N2 C6 75.6(10) . . . . ?
S3 Ru1 N2 C6 -104.6(9) . . . . ?
S1 Ru1 N2 C6 166.3(9) . . . . ?
S2 Ru1 N2 C6 17(3) . . . . ?
N1 Ru1 N2 C10 -178.9(12) . . . . ?
N5 Ru1 N2 C10 -90.2(11) . . . . ?
S3 Ru1 N2 C10 89.6(11) . . . . ?
S1 Ru1 N2 C10 0.5(11) . . . . ?
S2 Ru1 N2 C10 -149(2) . . . . ?
C5 N1 C1 C2 -1(2) . . . . ?
Ru1 N1 C1 C2 -179.0(11) . . . . ?
N1 C1 C2 C3 0(2) . . . . ?
C1 C2 C3 C4 -1(3) . . . . ?
C2 C3 C4 C5 2(3) . . . . ?
C3 C4 C5 N1 -2(2) . . . . ?
C3 C4 C5 C6 -176.9(16) . . . . ?
C1 N1 C5 C4 2(2) . . . . ?
Ru1 N1 C5 C4 -179.7(12) . . . . ?
C1 N1 C5 C6 176.9(13) . . . . ?
Ru1 N1 C5 C6 -4.7(17) . . . . ?
C10 N2 C6 C7 3(2) . . . . ?
Ru1 N2 C6 C7 -163.4(13) . . . . ?
C10 N2 C6 C5 -178.2(14) . . . . ?
Ru1 N2 C6 C5 15.0(16) . . . . ?
C4 C5 C6 N2 168.3(14) . . . . ?
N1 C5 C6 N2 -7(2) . . . . ?
C4 C5 C6 C7 -13(3) . . . . ?
N1 C5 C6 C7 171.6(15) . . . . ?
N2 C6 C7 C8 -2(2) . . . . ?
C5 C6 C7 C8 179.5(16) . . . . ?
C6 C7 C8 C9 -2(3) . . . . ?
C7 C8 C9 C10 5(3) . . . . ?
C8 C9 C10 N2 -3(2) . . . . ?
C6 N2 C10 C9 -1(2) . . . . ?
Ru1 N2 C10 C9 164.8(12) . . . . ?
N4 Ru2 N3 C11 -176.4(14) . . . . ?
N6 Ru2 N3 C11 96.3(13) . . . . ?
S5 Ru2 N3 C11 176(4) . . . . ?
S6 Ru2 N3 C11 -82.7(13) . . . . ?
S4 Ru2 N3 C11 5.4(13) . . . . ?
N4 Ru2 N3 C15 5.4(10) . . . . ?
N6 Ru2 N3 C15 -81.9(11) . . . . ?
S5 Ru2 N3 C15 -2(5) . . . . ?
S6 Ru2 N3 C15 99.1(11) . . . . ?
S4 Ru2 N3 C15 -172.8(10) . . . . ?
N3 Ru2 N4 C20 -178.5(14) . . . . ?
N6 Ru2 N4 C20 -89.7(13) . . . . ?
S5 Ru2 N4 C20 0.9(13) . . . . ?
S6 Ru2 N4 C20 90.5(13) . . . . ?
S4 Ru2 N4 C20 -158(3) . . . . ?
N3 Ru2 N4 C16 -9.1(10) . . . . ?
N6 Ru2 N4 C16 79.7(10) . . . . ?
S5 Ru2 N4 C16 170.3(10) . . . . ?
S6 Ru2 N4 C16 -100.1(10) . . . . ?
S4 Ru2 N4 C16 12(4) . . . . ?
C15 N3 C11 C12 -3(2) . . . . ?
Ru2 N3 C11 C12 178.9(11) . . . . ?
N3 C11 C12 C13 2(2) . . . . ?
C11 C12 C13 C14 -1(3) . . . . ?
C12 C13 C14 C15 1(3) . . . . ?
C11 N3 C15 C16 -179.2(14) . . . . ?
Ru2 N3 C15 C16 -0.8(19) . . . . ?
C11 N3 C15 C14 2(2) . . . . ?
Ru2 N3 C15 C14 -179.4(11) . . . . ?
C13 C14 C15 N3 -1(2) . . . . ?
C13 C14 C15 C16 -179.7(17) . . . . ?
C20 N4 C16 C17 3(2) . . . . ?
Ru2 N4 C16 C17 -167.8(13) . . . . ?
C20 N4 C16 C15 -178.2(14) . . . . ?
Ru2 N4 C16 C15 11.4(17) . . . . ?
N3 C15 C16 C17 171.9(16) . . . . ?
C14 C15 C16 C17 -10(3) . . . . ?
N3 C15 C16 N4 -7(2) . . . . ?
C14 C15 C16 N4 171.3(14) . . . . ?
N4 C16 C17 C18 -2(3) . . . . ?
C15 C16 C17 C18 178.6(16) . . . . ?
C16 C17 C18 C19 -1(3) . . . . ?
C17 C18 C19 C20 3(3) . . . . ?
C16 N4 C20 C19 0(2) . . . . ?
Ru2 N4 C20 C19 168.8(12) . . . . ?
C18 C19 C20 N4 -3(3) . . . . ?
C24 N7 C21 C30 -177.1(12) . . . 3_666 ?
C24 N7 C21 C22 -2.3(14) . . . . ?
N7 C21 C22 C23 3.1(16) . . . . ?
C30 C21 C22 C23 177.7(13) 3_666 . . . ?
C21 C22 C23 C24 -2.4(16) . . . . ?
C21 N7 C24 C25 178.9(13) . . . . ?
C21 N7 C24 C23 0.8(14) . . . . ?
C22 C23 C24 N7 1.1(16) . . . . ?
C22 C23 C24 C25 -177.1(13) . . . . ?
N7 C24 C25 C26 3(2) . . . . ?
C23 C24 C25 C26 -179.0(14) . . . . ?
N7 C24 C25 C45 -176.8(12) . . . . ?
C23 C24 C25 C45 1.1(19) . . . . ?
C24 C25 C26 N8 -1(2) . . . . ?
C45 C25 C26 N8 179.2(12) . . . . ?
C24 C25 C26 C27 179.3(14) . . . . ?
C45 C25 C26 C27 -1(2) . . . . ?
C29 N8 C26 C25 178.9(13) . . . . ?
C29 N8 C26 C27 -1.1(15) . . . . ?
C25 C26 C27 C28 -177.7(14) . . . . ?
N8 C26 C27 C28 2.3(15) . . . . ?
C26 C27 C28 C29 -2.5(16) . . . . ?
C26 N8 C29 C30 177.8(13) . . . . ?
C26 N8 C29 C28 -0.4(15) . . . . ?
C27 C28 C29 N8 1.8(15) . . . . ?
C27 C28 C29 C30 -176.4(14) . . . . ?
N8 C29 C30 C21 -1(2) . . . 3_666 ?
C28 C29 C30 C21 176.5(13) . . . 3_666 ?
N8 C29 C30 C50 -179.9(13) . . . . ?
C28 C29 C30 C50 -2(2) . . . . ?
N2 Ru1 N5 C43 -120.8(11) . . . . ?
N1 Ru1 N5 C43 -44.0(11) . . . . ?
S3 Ru1 N5 C43 -159(100) . . . . ?
S1 Ru1 N5 C43 140.3(11) . . . . ?
S2 Ru1 N5 C43 52.5(11) . . . . ?
N2 Ru1 N5 C47 49.7(10) . . . . ?
N1 Ru1 N5 C47 126.5(10) . . . . ?
S3 Ru1 N5 C47 12(90) . . . . ?
S1 Ru1 N5 C47 -49.2(10) . . . . ?
S2 Ru1 N5 C47 -137.0(10) . . . . ?
C47 N5 C43 C44 -4(2) . . . . ?
Ru1 N5 C43 C44 166.6(10) . . . . ?
N5 C43 C44 C45 -1(2) . . . . ?
C43 C44 C45 C46 5(2) . . . . ?
C43 C44 C45 C25 -173.7(12) . . . . ?
C26 C25 C45 C46 112.9(15) . . . . ?
C24 C25 C45 C46 -67.1(17) . . . . ?
C26 C25 C45 C44 -67.9(17) . . . . ?
C24 C25 C45 C44 112.0(15) . . . . ?
C44 C45 C46 C47 -5(2) . . . . ?
C25 C45 C46 C47 173.7(12) . . . . ?
C43 N5 C47 C46 4(2) . . . . ?
Ru1 N5 C47 C46 -167.1(10) . . . . ?
C45 C46 C47 N5 1(2) . . . . ?
N3 Ru2 N6 C48 -54.0(10) . . . . ?
N4 Ru2 N6 C48 -132.4(10) . . . . ?
S5 Ru2 N6 C48 130.2(10) . . . . ?
S6 Ru2 N6 C48 34(20) . . . . ?
S4 Ru2 N6 C48 42.8(10) . . . . ?
N3 Ru2 N6 C52 120.6(10) . . . . ?
N4 Ru2 N6 C52 42.1(10) . . . . ?
S5 Ru2 N6 C52 -55.2(10) . . . . ?
S6 Ru2 N6 C52 -151(19) . . . . ?
S4 Ru2 N6 C52 -142.6(10) . . . . ?
C52 N6 C48 C49 -2.9(19) . . . . ?
Ru2 N6 C48 C49 171.8(10) . . . . ?
N6 C48 C49 C50 -1(2) . . . . ?
C48 C49 C50 C51 3.3(19) . . . . ?
C48 C49 C50 C30 -171.1(13) . . . . ?
C21 C30 C50 C51 119.6(15) 3_666 . . . ?
C29 C30 C50 C51 -61.9(19) . . . . ?
C21 C30 C50 C49 -66.6(17) 3_666 . . . ?
C29 C30 C50 C49 112.0(15) . . . . ?
C49 C50 C51 C52 -2.1(19) . . . . ?
C30 C50 C51 C52 172.0(13) . . . . ?
C48 N6 C52 C51 4.1(19) . . . . ?
Ru2 N6 C52 C51 -170.6(10) . . . . ?
C50 C51 C52 N6 -2(2) . . . . ?
O2 S7 C55 F3 -55.3(19) . . . . ?
O3 S7 C55 F3 -179.2(16) . . . . ?
O1 S7 C55 F3 61.8(18) . . . . ?
O2 S7 C55 F2 177.2(15) . . . . ?
O3 S7 C55 F2 53.2(18) . . . . ?
O1 S7 C55 F2 -65.7(16) . . . . ?
O2 S7 C55 F1 59.0(18) . . . . ?
O3 S7 C55 F1 -64.9(18) . . . . ?
O1 S7 C55 F1 176.1(15) . . . . ?
O4 S8 C56 F5 -59(3) . . . . ?
O6 S8 C56 F5 176(2) . . . . ?
O5 S8 C56 F5 63(2) . . . . ?
O4 S8 C56 F6 170(2) . . . . ?
O6 S8 C56 F6 46(3) . . . . ?
O5 S8 C56 F6 -68(3) . . . . ?
O4 S8 C56 F4 54(3) . . . . ?
O6 S8 C56 F4 -70(3) . . . . ?
O5 S8 C56 F4 177(2) . . . . ?
O9 S9 C57 F8 170(3) . . . . ?
O8 S9 C57 F8 47(3) . . . . ?
O7 S9 C57 F8 -76(3) . . . . ?
O9 S9 C57 F9 -51(2) . . . . ?
O8 S9 C57 F9 -174.2(18) . . . . ?
O7 S9 C57 F9 63(2) . . . . ?
O9 S9 C57 F7 61(2) . . . . ?
O8 S9 C57 F7 -62(2) . . . . ?
O7 S9 C57 F7 174.8(17) . . . . ?
O11 S10 C58 F11 -178.2(17) . . . . ?
O12 S10 C58 F11 -49(2) . . . . ?
O10 S10 C58 F11 67(2) . . . . ?
O11 S10 C58 F12 57(2) . . . . ?
O12 S10 C58 F12 -174.1(16) . . . . ?
O10 S10 C58 F12 -57.8(19) . . . . ?
O11 S10 C58 F10 -60.2(19) . . . . ?
O12 S10 C58 F10 68.5(17) . . . . ?
O10 S10 C58 F10 -175.2(16) . . . . ?
